data_7042257
loop_
_publ_author_name
'Ghosh, Debashis'
'Fukushima, Takashi'
'Kobayashi, Katsuaki'
'Sen, Susan'
'Kitagawa, Susumu'
'Kato, Tatsuhisa'
'Tanaka, Koji'

_publ_section_title
;
 Base assisted C-C coupling between carbonyl and polypyridyl ligands in a
 Ru-NADH-type carbonyl complex.
;
_journal_issue 13
_journal_name_full 'Dalton transactions (Cambridge, England : 2003)'
_journal_page_first 4373
_journal_page_last 4381
_journal_paper_doi 10.1039/c7dt00312a
_journal_volume 46
_journal_year 2017
_chemical_formula_sum 'C33 H22 F12 N6 O P2 Ru'
_chemical_formula_weight 909.57
_space_group_crystal_system monoclinic
_space_group_IT_number 15
_space_group_name_Hall '-I 2ya'
_space_group_name_H-M_alt 'I 1 2/a 1'
_symmetry_space_group_name_Hall '-I 2ya'
_symmetry_space_group_name_H-M 'I 1 2/a 1'
_atom_sites_solution_hydrogens geom
_audit_creation_method SHELXL-2016/4
_audit_update_record
;
2016-11-17 deposited with the CCDC.
2017-02-24 downloaded from the CCDC.
;
_cell_angle_alpha 90
_cell_angle_beta 93.480(5)
_cell_angle_gamma 90
_cell_formula_units_Z 8
_cell_length_a 11.4581(5)
_cell_length_b 32.7007(12)
_cell_length_c 21.7230(11)
_cell_measurement_reflns_used 8902
_cell_measurement_temperature 93(2)
_cell_measurement_theta_max 27.4920
_cell_measurement_theta_min 2.1870
_cell_volume 8124.3(6)
_computing_cell_refinement 'CrysAlisPro 1.171.38.43 (Rigaku OD, 2015)'
_computing_data_collection 'CrysAlisPro 1.171.38.43 (Rigaku OD, 2015)'
_computing_data_reduction 'CrysAlisPro 1.171.38.43 (Rigaku OD, 2015)'
_computing_structure_refinement 'SHELXL-2016/4 (Sheldrick, 2016)'
_computing_structure_solution 'SHELXT 2014/5 (Sheldrick, 2014)'
_diffrn_ambient_temperature 93(2)
_diffrn_measured_fraction_theta_full 0.997
_diffrn_measured_fraction_theta_max 0.992
_diffrn_measurement_device_type 'Rigaku XtaLAB P200'
_diffrn_measurement_method \w
_diffrn_radiation_type MoK\a
_diffrn_radiation_wavelength 0.71075
_diffrn_reflns_av_R_equivalents 0.0649
_diffrn_reflns_av_unetI/netI 0.0784
_diffrn_reflns_Laue_measured_fraction_full 0.997
_diffrn_reflns_Laue_measured_fraction_max 0.992
_diffrn_reflns_limit_h_max 14
_diffrn_reflns_limit_h_min -14
_diffrn_reflns_limit_k_max 42
_diffrn_reflns_limit_k_min -42
_diffrn_reflns_limit_l_max 28
_diffrn_reflns_limit_l_min -19
_diffrn_reflns_number 34141
_diffrn_reflns_point_group_measured_fraction_full 0.997
_diffrn_reflns_point_group_measured_fraction_max 0.992
_diffrn_reflns_theta_full 25.242
_diffrn_reflns_theta_max 27.498
_diffrn_reflns_theta_min 2.091
_exptl_absorpt_coefficient_mu 0.554
_exptl_absorpt_correction_T_max 1.00000
_exptl_absorpt_correction_T_min 0.65908
_exptl_absorpt_correction_type multi-scan
_exptl_absorpt_process_details
;
CrysAlisPro 1.171.38.43 (Rigaku Oxford Diffraction, 2015)
Empirical absorption correction using spherical harmonics,
 implemented in SCALE3 ABSPACK scaling algorithm.
;
_exptl_crystal_colour orange
_exptl_crystal_density_diffrn 1.487
_exptl_crystal_description nONE
_exptl_crystal_F_000 3616
_exptl_crystal_size_max 0.120
_exptl_crystal_size_mid 0.100
_exptl_crystal_size_min 0.080
_refine_diff_density_max 1.839
_refine_diff_density_min -0.749
_refine_diff_density_rms 0.122
_refine_ls_extinction_method none
_refine_ls_goodness_of_fit_ref 1.041
_refine_ls_hydrogen_treatment constr
_refine_ls_matrix_type full
_refine_ls_number_parameters 499
_refine_ls_number_reflns 9267
_refine_ls_number_restraints 0
_refine_ls_restrained_S_all 1.041
_refine_ls_R_factor_all 0.1324
_refine_ls_R_factor_gt 0.0818
_refine_ls_shift/su_max 0.000
_refine_ls_shift/su_mean 0.000
_refine_ls_structure_factor_coef Fsqd
_refine_ls_weighting_details 'w=1/[\s^2^(Fo^2^)+(0.0941P)^2^+86.1521P] where P=(Fo^2^+2Fc^2^)/3'
_refine_ls_weighting_scheme calc
_refine_ls_wR_factor_gt 0.2087
_refine_ls_wR_factor_ref 0.2429
_reflns_Friedel_coverage 0.000
_reflns_number_gt 5547
_reflns_number_total 9267
_reflns_threshold_expression 'I > 2\s(I)'
_cod_data_source_file c7dt00312a2.cif
_cod_data_source_block shelxl
_cod_depositor_comments 'Adding full bibliography for 7042254--7042257.cif.'
_cod_database_code 7042257
_shelx_shelxl_version_number 2016/4
_shelx_space_group_comment
;
The symmetry employed for this shelxl refinement is uniquely defined
by the following loop, which should always be used as a source of
symmetry information in preference to the above space-group names.
They are only intended as comments.
;
_shelx_estimated_absorpt_t_min 0.937
_shelx_estimated_absorpt_t_max 0.957

loop_
_space_group_symop_operation_xyz
'x, y, z'
'-x+1/2, y, -z'
'x+1/2, y+1/2, z+1/2'
'-x+1, y+1/2, -z+1/2'
'-x, -y, -z'
'x-1/2, -y, z'
'-x+1/2, -y+1/2, -z+1/2'
'x, -y+1/2, z+1/2'

loop_
_atom_site_label
_atom_site_type_symbol
_atom_site_fract_x
_atom_site_fract_y
_atom_site_fract_z
_atom_site_U_iso_or_equiv
_atom_site_adp_type
_atom_site_occupancy
_atom_site_site_symmetry_order
_atom_site_calc_flag
_atom_site_refinement_flags_posn
_atom_site_refinement_flags_adp
_atom_site_refinement_flags_occupancy
RU1 Ru 0.72222(5) 0.60006(2) 0.25909(3) 0.0405(2) Uani 1 1 d . . .
P1 P 0.1780(2) 0.64524(9) 0.2161(2) 0.0958(11) Uani 1 1 d . . .
P2 P 0.250000 0.50686(7) 0.500000 0.0378(6) Uani 1 2 d S T P
P3 P 1.250000 0.79881(9) 0.000000 0.0718(11) Uani 1 2 d S T P
F4 F 0.3107(5) 0.50646(13) 0.5673(2) 0.0661(13) Uani 1 1 d . . .
F8 F 1.1117(4) 0.79957(16) -0.0098(3) 0.0881(19) Uani 1 1 d . . .
F9 F 0.3089(7) 0.6385(4) 0.2131(8) 0.243(8) Uani 1 1 d . . .
F17 F 1.250000 0.8472(2) 0.000000 0.104(3) Uani 1 2 d S T P
F19 F 0.3732(6) 0.5111(4) 0.4775(3) 0.159(4) Uani 1 1 d . . .
F20 F 1.250000 0.75088(19) 0.000000 0.100(3) Uani 1 2 d S T P
F21 F 1.2388(5) 0.79946(18) 0.0724(3) 0.097(2) Uani 1 1 d . . .
F35 F 0.250000 0.4616(2) 0.500000 0.182(7) Uani 1 2 d S T P
F53 F 0.1979(9) 0.6851(3) 0.2488(10) 0.302(11) Uani 1 1 d . . .
F54 F 0.1692(10) 0.6018(3) 0.1792(4) 0.157(4) Uani 1 1 d . . .
F55 F 0.1829(15) 0.6220(3) 0.2744(5) 0.243(8) Uani 1 1 d . . .
F56 F 0.0493(6) 0.6534(5) 0.2226(4) 0.215(6) Uani 1 1 d . . .
F57 F 0.250000 0.5542(3) 0.500000 0.156(6) Uani 1 2 d S T P
F58 F 0.1663(14) 0.6647(5) 0.1538(8) 0.337(13) Uani 1 1 d . . .
O1 O 0.8581(6) 0.59104(17) 0.1458(3) 0.0729(19) Uani 1 1 d . . .
N1 N 0.6529(5) 0.66013(14) 0.2493(3) 0.0363(13) Uani 1 1 d . . .
N2 N 0.6156(5) 0.60540(15) 0.3336(3) 0.0381(13) Uani 1 1 d . . .
N3 N 0.7696(6) 0.54274(16) 0.2804(3) 0.0495(17) Uani 1 1 d . . .
N4 N 0.5873(6) 0.56737(17) 0.2119(3) 0.0465(16) Uani 1 1 d . . .
N5 N 0.8696(5) 0.61072(18) 0.3180(3) 0.0464(16) Uani 1 1 d . . .
N6 N 0.6473(5) 0.75580(17) 0.1608(3) 0.0466(15) Uani 1 1 d . . .
C1 C 0.6121(6) 0.57997(19) 0.3809(3) 0.0440(18) Uani 1 1 d . . .
H1 H 0.666951 0.558167 0.383734 0.053 Uiso 1 1 calc R U .
C2 C 0.5328(7) 0.5834(2) 0.4265(4) 0.0489(19) Uani 1 1 d . . .
H2 H 0.535880 0.565549 0.461075 0.059 Uiso 1 1 calc R U .
C3 C 0.4486(7) 0.6139(2) 0.4193(4) 0.0476(19) Uani 1 1 d . . .
H3 H 0.388794 0.616099 0.447554 0.057 Uiso 1 1 calc R U .
C4 C 0.4525(6) 0.6409(2) 0.3710(3) 0.0433(17) Uani 1 1 d . . .
H4 H 0.396913 0.662389 0.366342 0.052 Uiso 1 1 calc R U .
C5 C 0.5379(6) 0.63652(18) 0.3295(3) 0.0348(15) Uani 1 1 d . . .
C6 C 0.5591(6) 0.66699(18) 0.2813(3) 0.0388(16) Uani 1 1 d . . .
C7 C 0.4896(6) 0.7020(2) 0.2733(4) 0.0458(18) Uani 1 1 d . . .
H7 H 0.423478 0.705429 0.297195 0.055 Uiso 1 1 calc R U .
C8 C 0.5155(6) 0.7307(2) 0.2321(4) 0.0489(19) Uani 1 1 d . . .
H8 H 0.465437 0.753578 0.224624 0.059 Uiso 1 1 calc R U .
C9 C 0.6194(6) 0.7264(2) 0.1999(3) 0.0427(17) Uani 1 1 d . . .
C10 C 0.6882(6) 0.69080(18) 0.2103(3) 0.0367(15) Uani 1 1 d . . .
C11 C 0.7938(6) 0.6891(2) 0.1835(3) 0.0430(17) Uani 1 1 d . . .
H11 H 0.845626 0.666942 0.192552 0.052 Uiso 1 1 calc R U .
C12 C 0.8249(6) 0.7196(2) 0.1432(3) 0.0414(16) Uani 1 1 d . . .
C13 C 0.7479(7) 0.7523(2) 0.1326(3) 0.0457(17) Uani 1 1 d . . .
C14 C 0.7778(7) 0.7831(2) 0.0903(4) 0.054(2) Uani 1 1 d . . .
H14 H 0.725619 0.805274 0.081767 0.065 Uiso 1 1 calc R U .
C15 C 0.8792(8) 0.7814(3) 0.0622(4) 0.058(2) Uani 1 1 d . . .
H15 H 0.897640 0.802199 0.033909 0.069 Uiso 1 1 calc R U .
C16 C 0.9588(7) 0.7487(3) 0.0743(4) 0.061(2) Uani 1 1 d . . .
H16 H 1.030586 0.748007 0.054643 0.073 Uiso 1 1 calc R U .
C17 C 0.9327(7) 0.7185(2) 0.1140(4) 0.057(2) Uani 1 1 d . . .
H17 H 0.986149 0.696650 0.122239 0.068 Uiso 1 1 calc R U .
C18 C 0.4973(7) 0.5811(2) 0.1782(4) 0.054(2) Uani 1 1 d . . .
H18 H 0.486215 0.609820 0.175358 0.065 Uiso 1 1 calc R U .
C19 C 0.4175(8) 0.5559(3) 0.1465(4) 0.065(2) Uani 1 1 d . . .
H19 H 0.354258 0.567056 0.121597 0.078 Uiso 1 1 calc R U .
C20 C 0.4326(10) 0.5138(3) 0.1523(5) 0.074(3) Uani 1 1 d . . .
H20 H 0.378892 0.495569 0.131563 0.089 Uiso 1 1 calc R U .
C21 C 0.5248(9) 0.4989(3) 0.1877(5) 0.068(3) Uani 1 1 d . . .
H21 H 0.536018 0.470256 0.191653 0.082 Uiso 1 1 calc R U .
C22 C 0.6022(8) 0.5254(2) 0.2180(4) 0.054(2) Uani 1 1 d . . .
C23 C 0.7025(8) 0.5127(2) 0.2578(4) 0.057(2) Uani 1 1 d . . .
C24 C 0.7375(10) 0.4718(2) 0.2745(5) 0.070(3) Uani 1 1 d . . .
H24 H 0.693685 0.449037 0.258779 0.084 Uiso 1 1 calc R U .
C25 C 0.8332(11) 0.4661(3) 0.3126(5) 0.075(3) Uani 1 1 d . . .
H25 H 0.856305 0.439093 0.323685 0.090 Uiso 1 1 calc R U .
C26 C 0.8975(9) 0.4982(2) 0.3358(4) 0.068(3) Uani 1 1 d . . .
H26 H 0.964966 0.493584 0.362490 0.081 Uiso 1 1 calc R U .
C27 C 0.8630(8) 0.5379(2) 0.3197(4) 0.054(2) Uani 1 1 d . . .
C28 C 0.9202(7) 0.5760(2) 0.3411(4) 0.056(2) Uani 1 1 d . . .
C29 C 1.0172(8) 0.5778(3) 0.3816(5) 0.071(3) Uani 1 1 d . . .
H29 H 1.053105 0.553381 0.396982 0.085 Uiso 1 1 calc R U .
C30 C 1.0612(9) 0.6146(3) 0.3994(5) 0.079(3) Uani 1 1 d . . .
H30 H 1.125894 0.616470 0.428757 0.095 Uiso 1 1 calc R U .
C31 C 1.0105(8) 0.6493(3) 0.3742(5) 0.071(3) Uani 1 1 d . . .
H31 H 1.042479 0.675369 0.384793 0.085 Uiso 1 1 calc R U .
C32 C 0.9166(7) 0.6467(2) 0.3351(4) 0.056(2) Uani 1 1 d . . .
H32 H 0.881971 0.671099 0.318875 0.068 Uiso 1 1 calc R U .
C33 C 0.8093(6) 0.5964(2) 0.1880(3) 0.0437(17) Uani 1 1 d . . .

loop_
_atom_site_aniso_label
_atom_site_aniso_U_11
_atom_site_aniso_U_22
_atom_site_aniso_U_33
_atom_site_aniso_U_23
_atom_site_aniso_U_13
_atom_site_aniso_U_12
RU1 0.0453(3) 0.0225(3) 0.0570(4) 0.0080(2) 0.0302(3) 0.0060(2)
P1 0.0498(15) 0.0650(17) 0.175(4) 0.034(2) 0.0243(18) 0.0001(13)
P2 0.0425(14) 0.0277(11) 0.0454(15) 0.000 0.0199(12) 0.000
P3 0.0545(19) 0.0399(16) 0.127(3) 0.000 0.050(2) 0.000
F4 0.091(4) 0.041(2) 0.066(3) 0.005(2) -0.003(3) -0.022(2)
F8 0.058(3) 0.068(3) 0.144(5) 0.033(3) 0.053(3) -0.004(3)
F9 0.070(5) 0.201(11) 0.46(2) -0.161(12) 0.003(8) 0.044(6)
F17 0.081(5) 0.044(4) 0.194(10) 0.000 0.083(6) 0.000
F19 0.084(5) 0.329(13) 0.070(4) 0.009(6) 0.042(4) -0.047(6)
F20 0.106(6) 0.031(3) 0.170(9) 0.000 0.054(6) 0.000
F21 0.076(4) 0.088(4) 0.134(5) -0.009(4) 0.057(4) 0.006(3)
F35 0.323(17) 0.029(4) 0.169(10) 0.000 -0.184(12) 0.000
F53 0.111(7) 0.131(8) 0.67(3) -0.200(14) 0.036(12) -0.001(6)
F54 0.208(10) 0.149(8) 0.112(6) 0.007(5) -0.009(6) -0.049(7)
F55 0.42(2) 0.161(9) 0.153(8) 0.044(7) 0.080(11) 0.196(12)
F56 0.051(4) 0.447(19) 0.150(8) 0.135(10) 0.033(4) 0.031(7)
F57 0.218(13) 0.052(5) 0.183(11) 0.000 -0.109(11) 0.000
F58 0.353(18) 0.283(16) 0.41(2) 0.242(16) 0.303(17) 0.250(15)
O1 0.088(5) 0.052(3) 0.085(4) 0.007(3) 0.056(4) 0.015(3)
N1 0.034(3) 0.020(2) 0.057(4) 0.008(2) 0.022(3) 0.006(2)
N2 0.038(3) 0.023(3) 0.056(4) 0.003(2) 0.026(3) -0.001(2)
N3 0.064(4) 0.024(3) 0.065(4) 0.010(3) 0.042(4) 0.012(3)
N4 0.053(4) 0.033(3) 0.057(4) 0.000(3) 0.031(3) -0.006(3)
N5 0.041(3) 0.040(3) 0.062(4) 0.014(3) 0.029(3) 0.010(3)
N6 0.040(3) 0.034(3) 0.067(4) 0.015(3) 0.009(3) 0.005(3)
C1 0.047(4) 0.026(3) 0.062(5) 0.005(3) 0.028(4) 0.000(3)
C2 0.051(4) 0.037(4) 0.062(5) 0.009(3) 0.033(4) 0.006(3)
C3 0.054(5) 0.035(3) 0.058(5) -0.002(3) 0.033(4) -0.003(3)
C4 0.043(4) 0.028(3) 0.060(5) -0.006(3) 0.020(4) 0.003(3)
C5 0.032(3) 0.028(3) 0.046(4) 0.002(3) 0.014(3) -0.004(3)
C6 0.040(4) 0.021(3) 0.057(4) 0.005(3) 0.017(3) 0.001(3)
C7 0.041(4) 0.031(3) 0.068(5) 0.005(3) 0.021(4) 0.004(3)
C8 0.043(4) 0.033(4) 0.072(5) 0.010(3) 0.019(4) 0.013(3)
C9 0.041(4) 0.029(3) 0.059(5) 0.008(3) 0.009(3) -0.001(3)
C10 0.039(4) 0.027(3) 0.046(4) 0.009(3) 0.009(3) 0.002(3)
C11 0.040(4) 0.033(3) 0.057(5) 0.011(3) 0.011(3) -0.001(3)
C12 0.039(4) 0.035(3) 0.051(4) 0.005(3) 0.015(3) -0.004(3)
C13 0.049(4) 0.040(4) 0.049(5) 0.006(3) 0.007(3) -0.007(3)
C14 0.057(5) 0.043(4) 0.063(5) 0.016(4) 0.008(4) -0.007(4)
C15 0.065(5) 0.057(5) 0.053(5) 0.013(4) 0.010(4) -0.016(4)
C16 0.049(5) 0.066(5) 0.069(6) 0.015(4) 0.017(4) -0.017(4)
C17 0.044(4) 0.053(5) 0.076(6) 0.014(4) 0.023(4) -0.006(4)
C18 0.058(5) 0.042(4) 0.064(5) -0.006(4) 0.027(4) 0.000(4)
C19 0.060(5) 0.067(6) 0.070(6) -0.013(5) 0.027(5) -0.014(5)
C20 0.085(7) 0.063(6) 0.078(7) -0.014(5) 0.025(6) -0.026(5)
C21 0.088(7) 0.041(4) 0.081(7) -0.012(4) 0.046(6) -0.012(5)
C22 0.079(6) 0.032(4) 0.056(5) -0.006(3) 0.038(5) -0.006(4)
C23 0.081(6) 0.030(4) 0.067(5) 0.004(4) 0.050(5) 0.005(4)
C24 0.109(8) 0.028(4) 0.081(7) 0.003(4) 0.057(6) -0.001(4)
C25 0.120(9) 0.041(5) 0.069(6) 0.022(4) 0.053(6) 0.032(5)
C26 0.100(7) 0.041(4) 0.068(6) 0.019(4) 0.049(5) 0.037(5)
C27 0.064(5) 0.042(4) 0.061(5) 0.018(4) 0.043(4) 0.023(4)
C28 0.059(5) 0.046(4) 0.066(5) 0.017(4) 0.035(4) 0.020(4)
C29 0.056(6) 0.067(6) 0.092(7) 0.029(5) 0.025(5) 0.036(5)
C30 0.056(6) 0.080(7) 0.104(8) 0.015(6) 0.013(5) 0.006(5)
C31 0.056(6) 0.059(5) 0.098(8) 0.008(5) 0.006(5) 0.002(4)
C32 0.039(4) 0.046(4) 0.087(6) 0.017(4) 0.020(4) 0.001(3)
C33 0.050(4) 0.033(3) 0.051(4) 0.006(3) 0.028(4) 0.004(3)

loop_
_atom_type_symbol
_atom_type_description
_atom_type_scat_dispersion_real
_atom_type_scat_dispersion_imag
_atom_type_scat_source
C C 0.0033 0.0016 'International Tables Vol C Tables 4.2.6.8 and 6.1.1.4'
H H 0.0000 0.0000 'International Tables Vol C Tables 4.2.6.8 and 6.1.1.4'
F F 0.0171 0.0103 'International Tables Vol C Tables 4.2.6.8 and 6.1.1.4'
N N 0.0061 0.0033 'International Tables Vol C Tables 4.2.6.8 and 6.1.1.4'
O O 0.0106 0.0060 'International Tables Vol C Tables 4.2.6.8 and 6.1.1.4'
P P 0.1023 0.0942 'International Tables Vol C Tables 4.2.6.8 and 6.1.1.4'
Ru Ru -1.2594 0.8363 'International Tables Vol C Tables 4.2.6.8 and 6.1.1.4'

loop_
_geom_angle_atom_site_label_1
_geom_angle_atom_site_label_2
_geom_angle_atom_site_label_3
_geom_angle
_geom_angle_site_symmetry_1
_geom_angle_site_symmetry_3
C33 RU1 N3 88.9(3) . .
C33 RU1 N5 93.7(3) . .
N3 RU1 N5 79.4(3) . .
C33 RU1 N2 175.9(3) . .
N3 RU1 N2 93.6(2) . .
N5 RU1 N2 90.0(2) . .
C33 RU1 N4 88.7(3) . .
N3 RU1 N4 79.4(3) . .
N5 RU1 N4 158.6(2) . .
N2 RU1 N4 88.5(2) . .
C33 RU1 N1 100.9(2) . .
N3 RU1 N1 170.1(2) . .
N5 RU1 N1 101.0(2) . .
N2 RU1 N1 76.59(19) . .
N4 RU1 N1 99.3(2) . .
F55 P1 F58 173.4(11) . .
F55 P1 F53 92.7(10) . .
F58 P1 F53 93.6(11) . .
F55 P1 F56 89.8(7) . .
F58 P1 F56 88.6(6) . .
F53 P1 F56 85.5(7) . .
F55 P1 F9 88.7(9) . .
F58 P1 F9 93.3(9) . .
F53 P1 F9 91.4(6) . .
F56 P1 F9 176.5(8) . .
F55 P1 F54 88.3(6) . .
F58 P1 F54 85.7(9) . .
F53 P1 F54 174.7(6) . .
F56 P1 F54 99.7(7) . .
F9 P1 F54 83.4(6) . .
F35 P2 F19 95.2(5) . 2_556
F35 P2 F19 95.2(5) . .
F19 P2 F19 169.6(9) 2_556 .
F35 P2 F57 180.0 . .
F19 P2 F57 84.8(5) 2_556 .
F19 P2 F57 84.8(5) . .
F35 P2 F4 89.52(17) . .
F19 P2 F4 93.9(3) 2_556 .
F19 P2 F4 86.2(3) . .
F57 P2 F4 90.48(17) . .
F35 P2 F4 89.52(17) . 2_556
F19 P2 F4 86.2(3) 2_556 2_556
F19 P2 F4 93.9(3) . 2_556
F57 P2 F4 90.48(17) . 2_556
F4 P2 F4 179.0(3) . 2_556
F20 P3 F17 180.0 . .
F20 P3 F8 90.9(2) . 2_755
F17 P3 F8 89.1(2) . 2_755
F20 P3 F8 90.9(2) . .
F17 P3 F8 89.1(2) . .
F8 P3 F8 178.2(4) 2_755 .
F20 P3 F21 90.8(2) . .
F17 P3 F21 89.2(2) . .
F8 P3 F21 90.4(3) 2_755 .
F8 P3 F21 89.6(3) . .
F20 P3 F21 90.8(2) . 2_755
F17 P3 F21 89.2(2) . 2_755
F8 P3 F21 89.6(3) 2_755 2_755
F8 P3 F21 90.4(3) . 2_755
F21 P3 F21 178.5(5) . 2_755
C6 N1 C10 118.0(5) . .
C6 N1 RU1 114.3(4) . .
C10 N1 RU1 127.4(4) . .
C1 N2 C5 118.3(5) . .
C1 N2 RU1 126.4(4) . .
C5 N2 RU1 115.1(4) . .
C23 N3 C27 125.0(7) . .
C23 N3 RU1 117.8(6) . .
C27 N3 RU1 117.1(5) . .
C18 N4 C22 118.7(7) . .
C18 N4 RU1 129.2(5) . .
C22 N4 RU1 112.0(6) . .
C32 N5 C28 118.6(8) . .
C32 N5 RU1 128.0(5) . .
C28 N5 RU1 113.5(6) . .
C9 N6 C13 118.3(6) . .
N2 C1 C2 123.7(6) . .
N2 C1 H1 118.1 . .
C2 C1 H1 118.1 . .
C1 C2 C3 117.2(7) . .
C1 C2 H2 121.4 . .
C3 C2 H2 121.4 . .
C4 C3 C2 119.5(6) . .
C4 C3 H3 120.2 . .
C2 C3 H3 120.2 . .
C3 C4 C5 119.4(6) . .
C3 C4 H4 120.3 . .
C5 C4 H4 120.3 . .
N2 C5 C4 121.7(6) . .
N2 C5 C6 114.8(5) . .
C4 C5 C6 123.2(6) . .
N1 C6 C7 122.9(6) . .
N1 C6 C5 115.4(5) . .
C7 C6 C5 121.6(6) . .
C8 C7 C6 120.5(6) . .
C8 C7 H7 119.7 . .
C6 C7 H7 119.7 . .
C7 C8 C9 118.9(6) . .
C7 C8 H8 120.6 . .
C9 C8 H8 120.6 . .
N6 C9 C10 122.8(6) . .
N6 C9 C8 118.7(6) . .
C10 C9 C8 118.5(6) . .
C11 C10 N1 121.7(6) . .
C11 C10 C9 117.4(6) . .
N1 C10 C9 120.8(6) . .
C10 C11 C12 120.3(6) . .
C10 C11 H11 119.8 . .
C12 C11 H11 119.8 . .
C11 C12 C13 118.0(6) . .
C11 C12 C17 121.7(7) . .
C13 C12 C17 120.2(6) . .
N6 C13 C12 122.8(6) . .
N6 C13 C14 118.8(7) . .
C12 C13 C14 118.4(7) . .
C15 C14 C13 120.8(8) . .
C15 C14 H14 119.6 . .
C13 C14 H14 119.6 . .
C14 C15 C16 120.7(7) . .
C14 C15 H15 119.6 . .
C16 C15 H15 119.6 . .
C17 C16 C15 120.2(8) . .
C17 C16 H16 119.9 . .
C15 C16 H16 119.9 . .
C16 C17 C12 119.7(8) . .
C16 C17 H17 120.2 . .
C12 C17 H17 120.2 . .
N4 C18 C19 123.4(8) . .
N4 C18 H18 118.3 . .
C19 C18 H18 118.3 . .
C18 C19 C20 117.9(10) . .
C18 C19 H19 121.0 . .
C20 C19 H19 121.0 . .
C21 C20 C19 119.5(9) . .
C21 C20 H20 120.3 . .
C19 C20 H20 120.3 . .
C20 C21 C22 120.1(9) . .
C20 C21 H21 119.9 . .
C22 C21 H21 119.9 . .
C21 C22 N4 120.3(9) . .
C21 C22 C23 124.4(8) . .
N4 C22 C23 115.3(7) . .
N3 C23 C24 116.7(9) . .
N3 C23 C22 115.3(7) . .
C24 C23 C22 127.9(9) . .
C25 C24 C23 119.2(9) . .
C25 C24 H24 120.4 . .
C23 C24 H24 120.4 . .
C24 C25 C26 121.6(8) . .
C24 C25 H25 119.2 . .
C26 C25 H25 119.2 . .
C25 C26 C27 119.1(10) . .
C25 C26 H26 120.5 . .
C27 C26 H26 120.5 . .
N3 C27 C26 118.3(9) . .
N3 C27 C28 115.1(6) . .
C26 C27 C28 126.6(9) . .
N5 C28 C29 120.6(8) . .
N5 C28 C27 114.9(8) . .
C29 C28 C27 124.5(8) . .
C30 C29 C28 119.6(8) . .
C30 C29 H29 120.2 . .
C28 C29 H29 120.2 . .
C29 C30 C31 118.7(10) . .
C29 C30 H30 120.6 . .
C31 C30 H30 120.6 . .
C32 C31 C30 120.4(10) . .
C32 C31 H31 119.8 . .
C30 C31 H31 119.8 . .
C31 C32 N5 122.0(8) . .
C31 C32 H32 119.0 . .
N5 C32 H32 119.0 . .
O1 C33 RU1 174.5(6) . .

loop_
_geom_bond_atom_site_label_1
_geom_bond_atom_site_label_2
_geom_bond_distance
_geom_bond_site_symmetry_2
RU1 C33 1.893(7) .
RU1 N3 1.998(5) .
RU1 N5 2.086(7) .
RU1 N2 2.094(5) .
RU1 N4 2.095(7) .
RU1 N1 2.125(5) .
P1 F55 1.475(10) .
P1 F58 1.494(14) .
P1 F53 1.496(10) .
P1 F56 1.514(7) .
P1 F9 1.520(8) .
P1 F54 1.631(10) .
P2 F35 1.481(7) .
P2 F19 1.528(6) 2_556
P2 F19 1.528(6) .
P2 F57 1.549(9) .
P2 F4 1.580(5) .
P2 F4 1.580(5) 2_556
P3 F20 1.567(7) .
P3 F17 1.581(8) .
P3 F8 1.586(5) 2_755
P3 F8 1.586(5) .
P3 F21 1.587(7) .
P3 F21 1.587(7) 2_755
O1 C33 1.115(8) .
N1 C6 1.334(8) .
N1 C10 1.388(8) .
N2 C1 1.323(9) .
N2 C5 1.351(8) .
N3 C23 1.323(11) .
N3 C27 1.338(11) .
N4 C18 1.307(10) .
N4 C22 1.387(9) .
N5 C32 1.336(10) .
N5 C28 1.357(9) .
N6 C9 1.335(8) .
N6 C13 1.343(9) .
C1 C2 1.389(9) .
C1 H1 0.9500 .
C2 C3 1.391(10) .
C2 H2 0.9500 .
C3 C4 1.373(10) .
C3 H3 0.9500 .
C4 C5 1.379(9) .
C4 H4 0.9500 .
C5 C6 1.475(9) .
C6 C7 1.399(9) .
C7 C8 1.344(10) .
C7 H7 0.9500 .
C8 C9 1.424(10) .
C8 H8 0.9500 .
C9 C10 1.416(9) .
C10 C11 1.376(9) .
C11 C12 1.388(9) .
C11 H11 0.9500 .
C12 C13 1.396(10) .
C12 C17 1.423(10) .
C13 C14 1.420(10) .
C14 C15 1.346(11) .
C14 H14 0.9500 .
C15 C16 1.419(12) .
C15 H15 0.9500 .
C16 C17 1.357(10) .
C16 H16 0.9500 .
C17 H17 0.9500 .
C18 C19 1.382(12) .
C18 H18 0.9500 .
C19 C20 1.394(13) .
C19 H19 0.9500 .
C20 C21 1.359(14) .
C20 H20 0.9500 .
C21 C22 1.378(12) .
C21 H21 0.9500 .
C22 C23 1.456(13) .
C23 C24 1.436(11) .
C24 C25 1.347(14) .
C24 H24 0.9500 .
C25 C26 1.359(14) .
C25 H25 0.9500 .
C26 C27 1.395(10) .
C26 H26 0.9500 .
C27 C28 1.470(12) .
C28 C29 1.377(13) .
C29 C30 1.352(14) .
C29 H29 0.9500 .
C30 C31 1.372(13) .
C30 H30 0.9500 .
C31 C32 1.333(12) .
C31 H31 0.9500 .
C32 H32 0.9500 .

loop_
_geom_hbond_atom_site_label_D
_geom_hbond_atom_site_label_H
_geom_hbond_atom_site_label_A
_geom_hbond_distance_DH
_geom_hbond_distance_HA
_geom_hbond_distance_DA
_geom_hbond_angle_DHA
_geom_hbond_site_symmetry_A
C1 H1 F4_$1 0.95 2.37 3.149(8) 138.7 5_666
C1 H1 N3 0.95 2.64 3.159(8) 114.4 .
C2 H2 F19 0.95 2.62 3.224(11) 122.1 .
C4 H4 F21_$2 0.95 2.45 3.232(8) 139.7 7_665
C11 H11 F56_$3 0.95 2.43 3.218(11) 140.7 1_655
C18 H18 F9 0.95 2.43 2.994(11) 118.2 .
C24 H24 F54_$4 0.95 2.40 3.239(13) 146.8 6_665
C24 H24 F55_$4 0.95 2.35 3.130(12) 138.9 6_665
C29 H29 F4_$5 0.95 2.29 3.209(9) 162.6 2_656
C31 H31 F8_$6 0.95 2.51 3.182(12) 127.4 8_565
C32 H32 N6_$2 0.95 2.46 3.274(10) 144.1 7_665

loop_
_geom_torsion_atom_site_label_1
_geom_torsion_atom_site_label_2
_geom_torsion_atom_site_label_3
_geom_torsion_atom_site_label_4
_geom_torsion
C5 N2 C1 C2 0.2(11)
RU1 N2 C1 C2 -174.6(6)
N2 C1 C2 C3 3.9(12)
C1 C2 C3 C4 -4.8(12)
C2 C3 C4 C5 1.8(11)
C1 N2 C5 C4 -3.5(10)
RU1 N2 C5 C4 171.9(5)
C1 N2 C5 C6 171.0(6)
RU1 N2 C5 C6 -13.6(7)
C3 C4 C5 N2 2.5(11)
C3 C4 C5 C6 -171.5(7)
C10 N1 C6 C7 5.8(11)
RU1 N1 C6 C7 -169.2(6)
C10 N1 C6 C5 -169.9(6)
RU1 N1 C6 C5 15.1(8)
N2 C5 C6 N1 -1.2(9)
C4 C5 C6 N1 173.2(7)
N2 C5 C6 C7 -176.9(7)
C4 C5 C6 C7 -2.6(11)
N1 C6 C7 C8 -0.2(12)
C5 C6 C7 C8 175.2(7)
C6 C7 C8 C9 -4.3(12)
C13 N6 C9 C10 -3.2(11)
C13 N6 C9 C8 177.3(7)
C7 C8 C9 N6 -177.3(7)
C7 C8 C9 C10 3.1(11)
C6 N1 C10 C11 169.2(7)
RU1 N1 C10 C11 -16.5(10)
C6 N1 C10 C9 -6.8(10)
RU1 N1 C10 C9 167.4(5)
N6 C9 C10 C11 6.7(11)
C8 C9 C10 C11 -173.7(7)
N6 C9 C10 N1 -177.1(7)
C8 C9 C10 N1 2.5(11)
N1 C10 C11 C12 177.9(7)
C9 C10 C11 C12 -5.9(11)
C10 C11 C12 C13 2.0(11)
C10 C11 C12 C17 -179.2(7)
C9 N6 C13 C12 -1.1(11)
C9 N6 C13 C14 179.2(7)
C11 C12 C13 N6 1.7(12)
C17 C12 C13 N6 -177.1(7)
C11 C12 C13 C14 -178.6(7)
C17 C12 C13 C14 2.6(11)
N6 C13 C14 C15 178.2(8)
C12 C13 C14 C15 -1.5(12)
C13 C14 C15 C16 -0.3(13)
C14 C15 C16 C17 0.9(14)
C15 C16 C17 C12 0.2(13)
C11 C12 C17 C16 179.2(8)
C13 C12 C17 C16 -2.0(12)
C22 N4 C18 C19 -2.1(11)
RU1 N4 C18 C19 176.2(6)
N4 C18 C19 C20 1.7(12)
C18 C19 C20 C21 -0.8(13)
C19 C20 C21 C22 0.4(13)
C20 C21 C22 N4 -0.9(12)
C20 C21 C22 C23 179.0(8)
C18 N4 C22 C21 1.7(10)
RU1 N4 C22 C21 -176.9(6)
C18 N4 C22 C23 -178.2(6)
RU1 N4 C22 C23 3.2(7)
C27 N3 C23 C24 -3.6(10)
RU1 N3 C23 C24 -179.2(5)
C27 N3 C23 C22 177.2(6)
RU1 N3 C23 C22 1.6(8)
C21 C22 C23 N3 176.9(7)
N4 C22 C23 N3 -3.2(9)
C21 C22 C23 C24 -2.2(12)
N4 C22 C23 C24 177.7(7)
N3 C23 C24 C25 1.6(11)
C22 C23 C24 C25 -179.4(7)
C23 C24 C25 C26 0.0(13)
C24 C25 C26 C27 0.3(12)
C23 N3 C27 C26 3.9(10)
RU1 N3 C27 C26 179.5(5)
C23 N3 C27 C28 -176.8(6)
RU1 N3 C27 C28 -1.2(8)
C25 C26 C27 N3 -2.0(11)
C25 C26 C27 C28 178.7(7)
C32 N5 C28 C29 0.5(11)
RU1 N5 C28 C29 -178.8(6)
C32 N5 C28 C27 -179.8(6)
RU1 N5 C28 C27 0.8(7)
N3 C27 C28 N5 0.2(9)
C26 C27 C28 N5 179.5(7)
N3 C27 C28 C29 179.8(7)
C26 C27 C28 C29 -0.9(12)
N5 C28 C29 C30 1.2(13)
C27 C28 C29 C30 -178.4(8)
C28 C29 C30 C31 -2.9(14)
C29 C30 C31 C32 2.9(15)
C30 C31 C32 N5 -1.2(14)
C28 N5 C32 C31 -0.5(12)
RU1 N5 C32 C31 178.8(6)
